data_2236509
loop_
_publ_author_name
'Ha, Kwang'

_publ_section_title
;
 Bis(di-2-pyridylamine-\k^2^<i>N</i>^2^,<i>N</i>^2'^)palladium(II)
 bis(thiocyanate)
;
_journal_coeditor_code NG5285
_journal_issue 9
_journal_name_full 'Acta Crystallographica Section E'
_journal_page_first m1145
_journal_paper_doi 10.1107/S1600536812033958
_journal_volume 68
_journal_year 2012
_chemical_formula_iupac '[Pd (C10 H9 N3)2] (N C S)2'
_chemical_formula_moiety 'C20 H18 N6 Pd, 2(C N S)'
_chemical_formula_sum 'C22 H18 N8 Pd S2'
_chemical_formula_weight 564.96
_chemical_name_systematic
;
Bis(di-2-pyridylamine-\k^2^<i>N</i>^2^,<i>N</i>^2'^)palladium(II)
bis(thiocyanate)
;
_space_group_IT_number 14
_symmetry_cell_setting monoclinic
_symmetry_space_group_name_Hall '-P 2ybc'
_symmetry_space_group_name_H-M 'P 1 21/c 1'
_atom_sites_solution_hydrogens geom
_atom_sites_solution_primary direct
_atom_sites_solution_secondary difmap
_cell_angle_alpha 90.00
_cell_angle_beta 102.137(2)
_cell_angle_gamma 90.00
_cell_formula_units_Z 2
_cell_length_a 7.7353(9)
_cell_length_b 17.478(2)
_cell_length_c 8.3822(10)
_cell_measurement_reflns_used 2711
_cell_measurement_temperature 200(2)
_cell_measurement_theta_max 25.93
_cell_measurement_theta_min 2.33
_cell_volume 1107.9(2)
_computing_cell_refinement 'SAINT (Bruker, 2000)'
_computing_data_collection 'SMART (Bruker, 2000)'
_computing_data_reduction 'SAINT (Bruker, 2000)'
_computing_molecular_graphics 'ORTEP-3 (Farrugia, 1997) and PLATON (Spek, 2009)'
_computing_publication_material 'SHELXL97 (Sheldrick, 2008)'
_computing_structure_refinement 'SHELXL97 (Sheldrick, 2008)'
_computing_structure_solution 'SHELXS97 (Sheldrick, 2008)'
_diffrn_ambient_temperature 200(2)
_diffrn_measured_fraction_theta_full 0.992
_diffrn_measured_fraction_theta_max 0.992
_diffrn_measurement_device_type 'Bruker SMART 1000 CCD'
_diffrn_measurement_method '\f and \w scans'
_diffrn_radiation_monochromator graphite
_diffrn_radiation_source 'fine-focus sealed tube'
_diffrn_radiation_type MoK\a
_diffrn_radiation_wavelength 0.71073
_diffrn_reflns_av_R_equivalents 0.0460
_diffrn_reflns_av_sigmaI/netI 0.0578
_diffrn_reflns_limit_h_max 6
_diffrn_reflns_limit_h_min -9
_diffrn_reflns_limit_k_max 20
_diffrn_reflns_limit_k_min -21
_diffrn_reflns_limit_l_max 10
_diffrn_reflns_limit_l_min -10
_diffrn_reflns_number 6810
_diffrn_reflns_theta_full 26.03
_diffrn_reflns_theta_max 26.03
_diffrn_reflns_theta_min 2.33
_diffrn_standards_decay_% 0
_diffrn_standards_interval_count 0
_diffrn_standards_interval_time 0
_diffrn_standards_number 0
_exptl_absorpt_coefficient_mu 1.055
_exptl_absorpt_correction_T_max 1.000000
_exptl_absorpt_correction_T_min 0.875633
_exptl_absorpt_correction_type multi-scan
_exptl_absorpt_process_details '(SADABS; Bruker, 2000)'
_exptl_crystal_colour yellow
_exptl_crystal_density_diffrn 1.694
_exptl_crystal_density_method 'not measured'
_exptl_crystal_description block
_exptl_crystal_F_000 568
_exptl_crystal_size_max 0.16
_exptl_crystal_size_mid 0.09
_exptl_crystal_size_min 0.09
_refine_diff_density_max 1.099
_refine_diff_density_min -0.607
_refine_ls_extinction_method none
_refine_ls_goodness_of_fit_ref 1.070
_refine_ls_hydrogen_treatment constr
_refine_ls_matrix_type full
_refine_ls_number_parameters 151
_refine_ls_number_reflns 2172
_refine_ls_number_restraints 0
_refine_ls_restrained_S_all 1.070
_refine_ls_R_factor_all 0.0623
_refine_ls_R_factor_gt 0.0344
_refine_ls_shift/su_max 0.000
_refine_ls_shift/su_mean 0.000
_refine_ls_structure_factor_coef Fsqd
_refine_ls_weighting_details 'calc w=1/[\s^2^(Fo^2^)+(0.0333P)^2^+0.3195P] where P=(Fo^2^+2Fc^2^)/3'
_refine_ls_weighting_scheme calc
_refine_ls_wR_factor_gt 0.0723
_refine_ls_wR_factor_ref 0.0883
_reflns_number_gt 1552
_reflns_number_total 2172
_reflns_threshold_expression I>2sigma(I)
_cod_data_source_file ng5285.cif
_cod_data_source_block I
_cod_original_sg_symbol_H-M 'P 21/c'
_cod_database_code 2236509
_cod_database_fobs_code 2236509

loop_
_symmetry_equiv_pos_as_xyz
'x, y, z'
'-x, y+1/2, -z+1/2'
'-x, -y, -z'
'x, -y-1/2, z-1/2'

loop_
_atom_site_type_symbol
_atom_site_label
_atom_site_fract_x
_atom_site_fract_y
_atom_site_fract_z
_atom_site_U_iso_or_equiv
_atom_site_adp_type
_atom_site_calc_flag
_atom_site_refinement_flags
_atom_site_occupancy
_atom_site_symmetry_multiplicity
Pd Pd1 0.5000 0.0000 0.5000 0.02072(15) Uani d S 1 2
N N1 0.6536(4) 0.08760(17) 0.6087(4) 0.0216(7) Uani d . 1 1
N N2 0.4264(4) 0.12533(17) 0.7419(4) 0.0240(8) Uani d . 1 1
H H2N 0.3803 0.1669 0.7859 0.036 Uiso d R 1 1
N N3 0.4123(4) -0.00805(17) 0.7101(4) 0.0199(7) Uani d . 1 1
C C1 0.8191(5) 0.0992(2) 0.5843(5) 0.0274(9) Uani d . 1 1
H H1 0.8688 0.0616 0.5253 0.033 Uiso calc R 1 1
C C2 0.9181(5) 0.1620(2) 0.6399(5) 0.0319(10) Uani d . 1 1
H H2 1.0339 0.1681 0.6204 0.038 Uiso calc R 1 1
C C3 0.8453(6) 0.2168(2) 0.7258(5) 0.0329(11) Uani d . 1 1
H H3 0.9097 0.2619 0.7633 0.039 Uiso calc R 1 1
C C4 0.6808(5) 0.2056(2) 0.7562(5) 0.0283(10) Uani d . 1 1
H H4 0.6303 0.2427 0.8155 0.034 Uiso calc R 1 1
C C5 0.5868(5) 0.1392(2) 0.6995(4) 0.0223(9) Uani d . 1 1
C C6 0.3700(5) 0.0553(2) 0.7841(4) 0.0207(9) Uani d . 1 1
C C7 0.2737(5) 0.0502(2) 0.9079(5) 0.0283(10) Uani d . 1 1
H H7 0.2371 0.0954 0.9545 0.034 Uiso calc R 1 1
C C8 0.2331(5) -0.0194(2) 0.9605(5) 0.0303(11) Uani d . 1 1
H H8 0.1663 -0.0234 1.0432 0.036 Uiso calc R 1 1
C C9 0.2900(5) -0.0854(2) 0.8927(5) 0.0293(10) Uani d . 1 1
H H9 0.2673 -0.1346 0.9315 0.035 Uiso calc R 1 1
C C10 0.3784(5) -0.0773(2) 0.7701(5) 0.0247(9) Uani d . 1 1
H H10 0.4184 -0.1220 0.7244 0.030 Uiso calc R 1 1
S S1 0.15609(16) 0.10410(7) 0.31675(16) 0.0421(3) Uani d . 1 1
N N4 0.3250(5) 0.2438(2) 0.4024(5) 0.0511(11) Uani d . 1 1
C C11 0.2561(6) 0.1855(3) 0.3654(5) 0.0326(10) Uani d . 1 1

loop_
_atom_site_aniso_label
_atom_site_aniso_U_11
_atom_site_aniso_U_22
_atom_site_aniso_U_33
_atom_site_aniso_U_12
_atom_site_aniso_U_13
_atom_site_aniso_U_23
Pd1 0.0234(3) 0.0179(2) 0.0213(2) -0.00227(18) 0.00572(16) -0.00236(19)
N1 0.0248(19) 0.0182(18) 0.0214(18) -0.0019(13) 0.0037(14) -0.0016(14)
N2 0.0285(19) 0.0178(18) 0.0275(19) 0.0043(14) 0.0099(15) -0.0034(14)
N3 0.0189(17) 0.0213(18) 0.0186(16) -0.0031(13) 0.0023(13) -0.0019(14)
C1 0.019(2) 0.025(2) 0.040(3) 0.0017(17) 0.0094(18) 0.0015(19)
C2 0.024(2) 0.040(3) 0.031(2) -0.0078(19) 0.0037(19) 0.003(2)
C3 0.038(3) 0.023(2) 0.034(3) -0.0071(19) -0.001(2) 0.0007(19)
C4 0.035(3) 0.019(2) 0.029(2) -0.0023(17) 0.0043(19) -0.0002(18)
C5 0.024(2) 0.021(2) 0.019(2) 0.0034(16) -0.0014(16) 0.0011(17)
C6 0.019(2) 0.024(2) 0.017(2) 0.0009(16) 0.0000(16) -0.0010(17)
C7 0.025(2) 0.034(3) 0.026(2) 0.0012(18) 0.0031(18) -0.0058(19)
C8 0.021(2) 0.049(3) 0.022(2) -0.0057(18) 0.0057(17) 0.0035(19)
C9 0.028(2) 0.030(2) 0.026(2) -0.0100(18) -0.0002(18) 0.0047(19)
C10 0.025(2) 0.024(2) 0.024(2) -0.0045(17) 0.0036(18) 0.0033(18)
S1 0.0391(7) 0.0371(7) 0.0512(8) 0.0015(5) 0.0122(6) -0.0057(6)
N4 0.053(3) 0.041(3) 0.060(3) -0.011(2) 0.013(2) 0.018(2)
C11 0.029(3) 0.039(3) 0.031(3) 0.008(2) 0.010(2) 0.013(2)

loop_
_atom_type_symbol
_atom_type_description
_atom_type_scat_dispersion_real
_atom_type_scat_dispersion_imag
_atom_type_scat_source
C C 0.0033 0.0016 'International Tables Vol C Tables 4.2.6.8 and 6.1.1.4'
H H 0.0000 0.0000 'International Tables Vol C Tables 4.2.6.8 and 6.1.1.4'
N N 0.0061 0.0033 'International Tables Vol C Tables 4.2.6.8 and 6.1.1.4'
Pd Pd -0.9988 1.0072 'International Tables Vol C Tables 4.2.6.8 and 6.1.1.4'
S S 0.1246 0.1234 'International Tables Vol C Tables 4.2.6.8 and 6.1.1.4'

loop_
_geom_angle_atom_site_label_1
_geom_angle_atom_site_label_2
_geom_angle_atom_site_label_3
_geom_angle_site_symmetry_1
_geom_angle_site_symmetry_3
_geom_angle
N3 Pd1 N3 . 3_656 180.0
N3 Pd1 N1 . . 86.18(12)
N3 Pd1 N1 3_656 . 93.82(12)
N3 Pd1 N1 . 3_656 93.82(12)
N3 Pd1 N1 3_656 3_656 86.18(12)
N1 Pd1 N1 . 3_656 180.00(11)
C5 N1 C1 . . 118.1(3)
C5 N1 Pd1 . . 119.9(3)
C1 N1 Pd1 . . 121.8(3)
C6 N2 C5 . . 125.0(3)
C6 N2 H2N . . 115.5
C5 N2 H2N . . 114.2
C6 N3 C10 . . 118.6(3)
C6 N3 Pd1 . . 120.3(2)
C10 N3 Pd1 . . 120.8(3)
N1 C1 C2 . . 123.3(4)
N1 C1 H1 . . 118.3
C2 C1 H1 . . 118.3
C1 C2 C3 . . 118.2(4)
C1 C2 H2 . . 120.9
C3 C2 H2 . . 120.9
C4 C3 C2 . . 119.7(4)
C4 C3 H3 . . 120.2
C2 C3 H3 . . 120.2
C3 C4 C5 . . 119.6(4)
C3 C4 H4 . . 120.2
C5 C4 H4 . . 120.2
N1 C5 N2 . . 119.9(3)
N1 C5 C4 . . 120.8(4)
N2 C5 C4 . . 119.2(3)
N3 C6 N2 . . 119.7(3)
N3 C6 C7 . . 120.6(4)
N2 C6 C7 . . 119.6(4)
C8 C7 C6 . . 119.6(4)
C8 C7 H7 . . 120.2
C6 C7 H7 . . 120.2
C7 C8 C9 . . 119.6(4)
C7 C8 H8 . . 120.2
C9 C8 H8 . . 120.2
C10 C9 C8 . . 118.4(4)
C10 C9 H9 . . 120.8
C8 C9 H9 . . 120.8
C9 C10 N3 . . 122.7(4)
C9 C10 H10 . . 118.6
N3 C10 H10 . . 118.6
N4 C11 S1 . . 178.6(4)

loop_
_geom_bond_atom_site_label_1
_geom_bond_atom_site_label_2
_geom_bond_site_symmetry_2
_geom_bond_distance
_geom_bond_publ_flag
Pd1 N3 . 2.021(3) y
Pd1 N3 3_656 2.021(3) ?
Pd1 N1 . 2.032(3) y
Pd1 N1 3_656 2.032(3) ?
N1 C5 . 1.350(5) ?
N1 C1 . 1.354(5) ?
N2 C6 . 1.371(5) ?
N2 C5 . 1.382(5) ?
N2 H2N . 0.9200 ?
N3 C6 . 1.342(5) ?
N3 C10 . 1.358(5) ?
C1 C2 . 1.364(5) ?
C1 H1 . 0.9500 ?
C2 C3 . 1.387(6) ?
C2 H2 . 0.9500 ?
C3 C4 . 1.363(5) ?
C3 H3 . 0.9500 ?
C4 C5 . 1.399(5) ?
C4 H4 . 0.9500 ?
C6 C7 . 1.402(5) ?
C7 C8 . 1.355(6) ?
C7 H7 . 0.9500 ?
C8 C9 . 1.396(6) ?
C8 H8 . 0.9500 ?
C9 C10 . 1.356(5) ?
C9 H9 . 0.9500 ?
C10 H10 . 0.9500 ?
S1 C11 . 1.630(5) ?
N4 C11 . 1.161(5) ?

loop_
_geom_hbond_atom_site_label_D
_geom_hbond_atom_site_label_H
_geom_hbond_atom_site_label_A
_geom_hbond_site_symmetry_A
_geom_hbond_distance_DH
_geom_hbond_distance_HA
_geom_hbond_distance_DA
_geom_hbond_angle_DHA
N2 H2N N4 4_566 0.92 1.94 2.846(5) 169.8

loop_
_geom_torsion_atom_site_label_1
_geom_torsion_atom_site_label_2
_geom_torsion_atom_site_label_3
_geom_torsion_atom_site_label_4
_geom_torsion_site_symmetry_1
_geom_torsion
N3 Pd1 N1 C5 . -41.3(3)
N3 Pd1 N1 C5 3_656 138.7(3)
N3 Pd1 N1 C1 . 143.2(3)
N3 Pd1 N1 C1 3_656 -36.8(3)
N1 Pd1 N3 C6 . 44.1(3)
N1 Pd1 N3 C6 3_656 -135.9(3)
N1 Pd1 N3 C10 . -142.4(3)
N1 Pd1 N3 C10 3_656 37.6(3)
C5 N1 C1 C2 . -3.3(6)
Pd1 N1 C1 C2 . 172.3(3)
N1 C1 C2 C3 . 0.0(6)
C1 C2 C3 C4 . 1.9(6)
C2 C3 C4 C5 . -0.4(6)
C1 N1 C5 N2 . -173.1(3)
Pd1 N1 C5 N2 . 11.2(5)
C1 N1 C5 C4 . 4.7(5)
Pd1 N1 C5 C4 . -170.9(3)
C6 N2 C5 N1 . 38.3(5)
C6 N2 C5 C4 . -139.6(4)
C3 C4 C5 N1 . -3.0(6)
C3 C4 C5 N2 . 174.9(3)
C10 N3 C6 N2 . 170.2(3)
Pd1 N3 C6 N2 . -16.2(4)
C10 N3 C6 C7 . -7.7(5)
Pd1 N3 C6 C7 . 165.9(3)
C5 N2 C6 N3 . -35.6(5)
C5 N2 C6 C7 . 142.3(4)
N3 C6 C7 C8 . 4.4(5)
N2 C6 C7 C8 . -173.5(3)
C6 C7 C8 C9 . 1.0(6)
C7 C8 C9 C10 . -2.8(6)
C8 C9 C10 N3 . -0.6(6)
C6 N3 C10 C9 . 5.9(5)
Pd1 N3 C10 C9 . -167.7(3)
